data_4023727
loop_
_publ_author_name
'Hiroshi Nagase'
'Naoshi Yamamoto'
'Toru Nemoto'
'Kenji Yoza'
'Kenshu Kamiya'
'Shuichi Hirono'
'Shinobu Momen'
'Naoki Izumimoto'
'Ko Hasebe'
'Hidenori Mochizuki'
'Hideaki Fujii'

_publ_section_title
;
 Synthesis of a Stable Iminium Salt and Propellane Derivatives
;
_journal_name_full 'Journal of Organic Chemistry'
_journal_page_first 8093
_journal_page_last 8096
_journal_paper_doi 10.1021/jo801276z
_journal_volume 73
_journal_year 2008
_chemical_absolute_configuration ad
_chemical_formula_sum 'C25 H36 Cl3 N O6 S'
_chemical_formula_weight 584.96
_chemical_name_systematic
; 
 ? 
;
_space_group_IT_number 19
_symmetry_cell_setting orthorhombic
_symmetry_space_group_name_Hall 'P 2ac 2ab'
_symmetry_space_group_name_H-M 'P 21 21 21'
_atom_sites_solution_hydrogens geom
_atom_sites_solution_primary direct
_atom_sites_solution_secondary difmap
_audit_creation_method SHELXL-97
_cell_angle_alpha 90.00
_cell_angle_beta 90.00
_cell_angle_gamma 90.00
_cell_formula_units_Z 4
_cell_length_a 10.4065(14)
_cell_length_b 12.2255(15)
_cell_length_c 21.927(3)
_cell_measurement_reflns_used 3276
_cell_measurement_temperature 100
_cell_measurement_theta_max 22.33
_cell_measurement_theta_min 2.70
_cell_volume 2789.7(6)
_computing_cell_refinement 'Bruker SMART'
_computing_data_collection 'Bruker SMART'
_computing_data_reduction 'Bruker SAINT'
_computing_molecular_graphics 'Bruker SHELXTL'
_computing_publication_material 'Bruker SHELXTL'
_computing_structure_refinement 'SHELXL-97 (Sheldrick, 1997)'
_computing_structure_solution 'SHELXS-97 (Sheldrick, 1990)'
_diffrn_ambient_temperature 100
_diffrn_detector_area_resol_mean 8.333
_diffrn_measured_fraction_theta_full 0.968
_diffrn_measured_fraction_theta_max 0.968
_diffrn_measurement_device_type 'CCD area detector'
_diffrn_measurement_method 'phi and omega scans'
_diffrn_radiation_monochromator 'Bruker Helios multilayer conforcal mirror'
_diffrn_radiation_source 'Bruker TXS rotating anode'
_diffrn_radiation_type MoK\a
_diffrn_radiation_wavelength 0.71073
_diffrn_reflns_av_R_equivalents 0.0437
_diffrn_reflns_av_sigmaI/netI 0.0641
_diffrn_reflns_limit_h_max 11
_diffrn_reflns_limit_h_min -13
_diffrn_reflns_limit_k_max 15
_diffrn_reflns_limit_k_min -16
_diffrn_reflns_limit_l_max 28
_diffrn_reflns_limit_l_min -18
_diffrn_reflns_number 15733
_diffrn_reflns_theta_full 27.89
_diffrn_reflns_theta_max 27.89
_diffrn_reflns_theta_min 1.86
_exptl_absorpt_coefficient_mu 0.443
_exptl_absorpt_correction_T_max 0.9487
_exptl_absorpt_correction_T_min 0.9011
_exptl_absorpt_correction_type empirical
_exptl_absorpt_process_details
;
SADABS Sheldrick 1996
;
_exptl_crystal_colour colorless
_exptl_crystal_density_diffrn 1.393
_exptl_crystal_density_method 'not measured'
_exptl_crystal_description plate
_exptl_crystal_F_000 1232
_exptl_crystal_size_max 0.24
_exptl_crystal_size_mid 0.22
_exptl_crystal_size_min 0.12
_refine_diff_density_max 0.814
_refine_diff_density_min -0.914
_refine_diff_density_rms 0.066
_refine_ls_abs_structure_details 'Flack H D (1983), Acta Cryst. A39, 876-881'
_refine_ls_abs_structure_Flack -0.12(6)
_refine_ls_extinction_method none
_refine_ls_goodness_of_fit_ref 1.046
_refine_ls_hydrogen_treatment constr
_refine_ls_matrix_type full
_refine_ls_number_parameters 325
_refine_ls_number_reflns 6296
_refine_ls_number_restraints 0
_refine_ls_restrained_S_all 1.046
_refine_ls_R_factor_all 0.0648
_refine_ls_R_factor_gt 0.0470
_refine_ls_shift/su_max 0.001
_refine_ls_shift/su_mean 0.000
_refine_ls_structure_factor_coef Fsqd
_refine_ls_weighting_details 'calc w=1/[\s^2^(Fo^2^)+(0.0499P)^2^+0.4871P] where P=(Fo^2^+2Fc^2^)/3'
_refine_ls_weighting_scheme calc
_refine_ls_wR_factor_gt 0.1008
_refine_ls_wR_factor_ref 0.1090
_reflns_number_gt 5060
_reflns_number_total 6296
_reflns_threshold_expression >2sigma(I)
_cod_data_source_file jo801276z_si_002.cif
_cod_data_source_block p212121
_cod_depositor_comments
;
The following automatic conversions were performed:
'_symmetry_cell_setting' value 'Orthorhombic' changed to 'orthorhombic'
according to '/home/saulius/struct/CIF-dictionaries/cif_core.dic'
dictionary named 'cif_core.dic' version 2.4.1 from 2010-06-29.

Automatic conversion script
Id: cif_fix_enum 1527 2010-12-29 10:47:43Z saulius 
;
_cod_database_code 4023727

loop_
_symmetry_equiv_pos_as_xyz
'x, y, z'
'-x+1/2, -y, z+1/2'
'-x, y+1/2, -z+1/2'
'x+1/2, -y+1/2, -z'

loop_
_atom_site_label
_atom_site_type_symbol
_atom_site_fract_x
_atom_site_fract_y
_atom_site_fract_z
_atom_site_U_iso_or_equiv
_atom_site_adp_type
_atom_site_occupancy
_atom_site_symmetry_multiplicity
_atom_site_calc_flag
_atom_site_refinement_flags
_atom_site_disorder_assembly
_atom_site_disorder_group
C1 C 0.5303(4) 0.9196(3) -0.19637(15) 0.0329(8) Uani 1 1 d . . .
H1A H 0.5999 0.9650 -0.2139 0.040 Uiso 1 1 calc R . .
H1B H 0.4513 0.9304 -0.2208 0.040 Uiso 1 1 calc R . .
C2 C 0.5684(4) 0.8003(3) -0.19532(15) 0.0427(10) Uani 1 1 d . . .
H2A H 0.5013 0.7548 -0.2148 0.051 Uiso 1 1 calc R . .
H2B H 0.6504 0.7892 -0.2174 0.051 Uiso 1 1 calc R . .
C3 C 0.5056(3) 0.8483(2) -0.09963(14) 0.0184(6) Uani 1 1 d . . .
C4 C 0.3696(3) 0.8066(2) -0.09176(13) 0.0206(6) Uani 1 1 d . . .
H4A H 0.3717 0.7349 -0.0709 0.025 Uiso 1 1 calc R . .
H4B H 0.3301 0.7959 -0.1324 0.025 Uiso 1 1 calc R . .
C5 C 0.2875(3) 0.8860(2) -0.05477(12) 0.0148(6) Uani 1 1 d . . .
H5A H 0.2015 0.8534 -0.0482 0.018 Uiso 1 1 calc R . .
H5B H 0.2759 0.9544 -0.0783 0.018 Uiso 1 1 calc R . .
C6 C 0.3481(3) 0.9135(2) 0.00771(13) 0.0157(6) Uani 1 1 d . . .
C7 C 0.3378(3) 0.8212(2) 0.05602(12) 0.0168(6) Uani 1 1 d . . .
H7A H 0.2542 0.8238 0.0775 0.020 Uiso 1 1 calc R . .
H7B H 0.3486 0.7482 0.0372 0.020 Uiso 1 1 calc R . .
C8 C 0.4481(3) 0.8474(2) 0.09884(13) 0.0183(6) Uani 1 1 d . . .
C9 C 0.4712(3) 0.8116(2) 0.15787(12) 0.0194(6) Uani 1 1 d . . .
H9A H 0.4092 0.7685 0.1787 0.023 Uiso 1 1 calc R . .
C10 C 0.5855(3) 0.8394(2) 0.18600(14) 0.0225(7) Uani 1 1 d . . .
H10A H 0.6014 0.8156 0.2265 0.027 Uiso 1 1 calc R . .
C11 C 0.6777(3) 0.9018(2) 0.15582(13) 0.0197(6) Uani 1 1 d . . .
C12 C 0.8936(3) 0.9702(3) 0.15549(14) 0.0230(7) Uani 1 1 d . . .
H12A H 0.9683 0.9761 0.1825 0.034 Uiso 1 1 calc R . .
H12B H 0.8662 1.0435 0.1429 0.034 Uiso 1 1 calc R . .
H12C H 0.9166 0.9273 0.1194 0.034 Uiso 1 1 calc R . .
C13 C 0.6539(3) 0.9411(2) 0.09714(13) 0.0173(6) Uani 1 1 d . . .
H13A H 0.7153 0.9850 0.0764 0.021 Uiso 1 1 calc R . .
C14 C 0.5381(3) 0.9141(2) 0.07008(12) 0.0142(6) Uani 1 1 d . . .
C15 C 0.4943(3) 0.9423(2) 0.00536(12) 0.0136(6) Uani 1 1 d . . .
C16 C 0.5686(3) 0.8666(2) -0.03815(13) 0.0160(6) Uani 1 1 d . . .
H16A H 0.6551 0.8980 -0.0449 0.019 Uiso 1 1 calc R . .
H16B H 0.5800 0.7948 -0.0180 0.019 Uiso 1 1 calc R . .
C17 C 0.5115(3) 1.0639(2) -0.01009(13) 0.0161(6) Uani 1 1 d . . .
H17A H 0.6043 1.0818 -0.0110 0.019 Uiso 1 1 calc R . .
H17B H 0.4757 1.0786 -0.0511 0.019 Uiso 1 1 calc R . .
C18 C 0.4450(3) 1.1358(2) 0.03617(14) 0.0177(6) Uani 1 1 d . . .
H18A H 0.4921 1.1322 0.0754 0.021 Uiso 1 1 calc R . .
H18B H 0.4467 1.2126 0.0219 0.021 Uiso 1 1 calc R . .
C19 C 0.2229(3) 1.1843(2) 0.07305(13) 0.0192(6) Uani 1 1 d . . .
H19A H 0.1338 1.1559 0.0723 0.023 Uiso 1 1 calc R . .
H19B H 0.2255 1.2516 0.0480 0.023 Uiso 1 1 calc R . .
C20 C 0.2595(3) 1.2124(2) 0.13874(13) 0.0200(6) Uani 1 1 d . . .
H20A H 0.3457 1.2485 0.1383 0.024 Uiso 1 1 calc R . .
C21 C 0.2674(4) 1.1112(3) 0.17925(14) 0.0288(8) Uani 1 1 d . . .
H21A H 0.2904 1.1331 0.2208 0.043 Uiso 1 1 calc R . .
H21B H 0.3330 1.0613 0.1632 0.043 Uiso 1 1 calc R . .
H21C H 0.1839 1.0741 0.1797 0.043 Uiso 1 1 calc R . .
C22 C 0.1608(3) 1.2949(3) 0.16216(16) 0.0305(8) Uani 1 1 d . . .
H22A H 0.1586 1.3584 0.1349 0.046 Uiso 1 1 calc R . .
H22B H 0.1847 1.3186 0.2033 0.046 Uiso 1 1 calc R . .
H22C H 0.0757 1.2606 0.1633 0.046 Uiso 1 1 calc R . .
C23 C 0.2701(3) 1.0053(2) 0.03278(12) 0.0164(6) Uani 1 1 d . . .
H23A H 0.1816 0.9909 0.0397 0.020 Uiso 1 1 calc R . .
C24 C 0.9176(3) -0.0304(3) 0.88926(14) 0.0281(8) Uani 1 1 d . . .
H24A H 0.8454 -0.0819 0.8903 0.042 Uiso 1 1 calc R . .
H24B H 0.9951 -0.0684 0.8753 0.042 Uiso 1 1 calc R . .
H24C H 0.8977 0.0297 0.8612 0.042 Uiso 1 1 calc R . .
C25 C 0.6801(3) 0.2984(3) 0.14889(14) 0.0265(7) Uani 1 1 d . . .
H25A H 0.6073 0.3318 0.1257 0.032 Uiso 1 1 calc R . .
Cl1 Cl 0.61882(8) 0.18924(6) 0.19314(4) 0.02775(19) Uani 1 1 d . . .
Cl2 Cl 0.79215(10) 0.24632(9) 0.09594(5) 0.0570(3) Uani 1 1 d . . .
Cl3 Cl 0.74680(15) 0.39870(8) 0.19570(6) 0.0750(5) Uani 1 1 d . . .
N1 N 0.3101(2) 1.10165(18) 0.04596(11) 0.0153(5) Uani 1 1 d . . .
O1 O 0.5084(2) 0.94759(16) -0.13428(9) 0.0222(5) Uani 1 1 d . . .
O2 O 0.5820(2) 0.77281(18) -0.13379(9) 0.0243(5) Uani 1 1 d . . .
O3 O 0.7911(2) 0.91746(17) 0.18712(9) 0.0241(5) Uani 1 1 d . . .
O4 O 0.8260(2) 0.07838(18) 0.98053(10) 0.0286(5) Uani 1 1 d . . .
O5 O 1.0528(2) 0.09767(16) 0.95715(9) 0.0223(5) Uani 1 1 d . . .
O6 O 0.9740(2) -0.07141(16) 1.00177(10) 0.0231(5) Uani 1 1 d . . .
S1 S 0.94387(7) 0.02258(6) 0.96329(3) 0.01750(16) Uani 1 1 d . . .

loop_
_atom_site_aniso_label
_atom_site_aniso_U_11
_atom_site_aniso_U_22
_atom_site_aniso_U_33
_atom_site_aniso_U_23
_atom_site_aniso_U_13
_atom_site_aniso_U_12
C1 0.041(2) 0.0403(19) 0.0179(16) 0.0006(15) -0.0013(15) 0.0009(17)
C2 0.059(3) 0.047(2) 0.0217(17) -0.0039(17) 0.0041(18) 0.018(2)
C3 0.0186(16) 0.0162(14) 0.0205(15) -0.0007(12) 0.0018(12) 0.0031(12)
C4 0.0196(16) 0.0190(15) 0.0232(16) -0.0074(13) -0.0028(12) 0.0002(14)
C5 0.0127(15) 0.0136(13) 0.0182(14) 0.0019(11) -0.0041(11) 0.0010(11)
C6 0.0157(15) 0.0127(13) 0.0186(14) 0.0010(12) 0.0001(12) 0.0000(12)
C7 0.0180(15) 0.0136(13) 0.0189(14) 0.0009(12) -0.0009(12) -0.0022(12)
C8 0.0189(16) 0.0167(14) 0.0194(15) -0.0033(12) 0.0035(13) 0.0003(13)
C9 0.0232(17) 0.0170(14) 0.0181(14) 0.0008(13) 0.0043(12) -0.0027(14)
C10 0.0285(19) 0.0225(15) 0.0166(15) 0.0039(13) 0.0009(13) 0.0050(13)
C11 0.0205(17) 0.0193(15) 0.0194(15) -0.0033(13) -0.0036(12) 0.0016(13)
C12 0.0186(16) 0.0232(16) 0.0272(17) -0.0022(14) -0.0073(13) -0.0021(14)
C13 0.0199(16) 0.0146(14) 0.0173(14) -0.0014(12) 0.0025(12) -0.0012(12)
C14 0.0150(15) 0.0106(12) 0.0171(14) -0.0014(11) -0.0022(11) -0.0004(12)
C15 0.0130(14) 0.0146(13) 0.0133(14) 0.0014(11) 0.0002(11) 0.0014(11)
C16 0.0120(15) 0.0157(13) 0.0204(14) 0.0003(12) -0.0007(12) 0.0007(12)
C17 0.0140(15) 0.0157(14) 0.0185(15) 0.0022(12) 0.0007(12) -0.0027(12)
C18 0.0165(16) 0.0125(13) 0.0242(15) 0.0032(12) -0.0003(14) -0.0048(12)
C19 0.0139(15) 0.0178(14) 0.0261(16) -0.0041(13) 0.0013(12) 0.0081(13)
C20 0.0184(16) 0.0205(15) 0.0210(15) -0.0030(12) 0.0007(12) 0.0005(13)
C21 0.035(2) 0.0298(17) 0.0217(17) 0.0003(14) 0.0016(15) -0.0041(16)
C22 0.0253(18) 0.0314(18) 0.0348(19) -0.0147(16) -0.0039(14) 0.0101(16)
C23 0.0139(15) 0.0193(14) 0.0162(14) 0.0006(12) -0.0029(11) -0.0008(12)
C24 0.031(2) 0.0284(17) 0.0254(17) 0.0012(15) 0.0004(14) -0.0061(15)
C25 0.0284(18) 0.0260(17) 0.0251(17) 0.0046(14) -0.0035(14) -0.0006(15)
Cl1 0.0303(4) 0.0278(4) 0.0251(4) -0.0020(4) 0.0032(3) -0.0073(4)
Cl2 0.0456(6) 0.0608(7) 0.0647(7) 0.0374(6) 0.0302(5) 0.0270(5)
Cl3 0.1294(13) 0.0344(5) 0.0613(7) 0.0140(5) -0.0492(8) -0.0380(7)
N1 0.0131(13) 0.0147(11) 0.0182(13) -0.0015(10) -0.0010(10) 0.0016(10)
O1 0.0276(13) 0.0224(11) 0.0167(10) 0.0020(9) 0.0011(9) 0.0034(10)
O2 0.0227(12) 0.0286(12) 0.0215(11) -0.0058(9) 0.0009(9) 0.0079(10)
O3 0.0208(12) 0.0309(11) 0.0206(11) 0.0026(10) -0.0074(9) 0.0002(10)
O4 0.0155(12) 0.0291(12) 0.0411(14) -0.0026(11) 0.0050(10) 0.0059(10)
O5 0.0188(11) 0.0195(10) 0.0286(11) 0.0036(9) 0.0007(10) -0.0056(9)
O6 0.0237(13) 0.0174(10) 0.0282(12) 0.0057(9) 0.0014(9) -0.0019(9)
S1 0.0147(4) 0.0157(3) 0.0220(4) 0.0006(3) 0.0013(3) -0.0003(3)

loop_
_atom_type_symbol
_atom_type_description
_atom_type_scat_dispersion_real
_atom_type_scat_dispersion_imag
_atom_type_scat_source
C C 0.0033 0.0016 'International Tables Vol C Tables 4.2.6.8 and 6.1.1.4'
H H 0.0000 0.0000 'International Tables Vol C Tables 4.2.6.8 and 6.1.1.4'
N N 0.0061 0.0033 'International Tables Vol C Tables 4.2.6.8 and 6.1.1.4'
O O 0.0106 0.0060 'International Tables Vol C Tables 4.2.6.8 and 6.1.1.4'
S S 0.1246 0.1234 'International Tables Vol C Tables 4.2.6.8 and 6.1.1.4'
Cl Cl 0.1484 0.1585 'International Tables Vol C Tables 4.2.6.8 and 6.1.1.4'

loop_
_geom_angle_atom_site_label_1
_geom_angle_atom_site_label_2
_geom_angle_atom_site_label_3
_geom_angle
_geom_angle_site_symmetry_1
_geom_angle_site_symmetry_3
_geom_angle_publ_flag
O1 C1 C2 105.0(3) . . ?
O1 C1 H1A 110.7 . . ?
C2 C1 H1A 110.7 . . ?
O1 C1 H1B 110.7 . . ?
C2 C1 H1B 110.7 . . ?
H1A C1 H1B 108.8 . . ?
O2 C2 C1 105.9(3) . . ?
O2 C2 H2A 110.6 . . ?
C1 C2 H2A 110.6 . . ?
O2 C2 H2B 110.6 . . ?
C1 C2 H2B 110.6 . . ?
H2A C2 H2B 108.7 . . ?
O2 C3 O1 104.9(2) . . ?
O2 C3 C4 111.2(2) . . ?
O1 C3 C4 111.4(2) . . ?
O2 C3 C16 108.7(2) . . ?
O1 C3 C16 109.7(2) . . ?
C4 C3 C16 110.6(2) . . ?
C3 C4 C5 111.7(2) . . ?
C3 C4 H4A 109.3 . . ?
C5 C4 H4A 109.3 . . ?
C3 C4 H4B 109.3 . . ?
C5 C4 H4B 109.3 . . ?
H4A C4 H4B 107.9 . . ?
C4 C5 C6 112.4(2) . . ?
C4 C5 H5A 109.1 . . ?
C6 C5 H5A 109.1 . . ?
C4 C5 H5B 109.1 . . ?
C6 C5 H5B 109.1 . . ?
H5A C5 H5B 107.9 . . ?
C23 C6 C5 105.6(2) . . ?
C23 C6 C7 105.0(2) . . ?
C5 C6 C7 114.8(2) . . ?
C23 C6 C15 111.9(2) . . ?
C5 C6 C15 114.7(2) . . ?
C7 C6 C15 104.7(2) . . ?
C8 C7 C6 102.5(2) . . ?
C8 C7 H7A 111.3 . . ?
C6 C7 H7A 111.3 . . ?
C8 C7 H7B 111.3 . . ?
C6 C7 H7B 111.3 . . ?
H7A C7 H7B 109.2 . . ?
C9 C8 C14 119.4(3) . . ?
C9 C8 C7 129.9(3) . . ?
C14 C8 C7 110.6(2) . . ?
C10 C9 C8 119.2(3) . . ?
C10 C9 H9A 120.4 . . ?
C8 C9 H9A 120.4 . . ?
C9 C10 C11 121.0(3) . . ?
C9 C10 H10A 119.5 . . ?
C11 C10 H10A 119.5 . . ?
O3 C11 C10 115.4(3) . . ?
O3 C11 C13 124.3(3) . . ?
C10 C11 C13 120.3(3) . . ?
O3 C12 H12A 109.5 . . ?
O3 C12 H12B 109.5 . . ?
H12A C12 H12B 109.5 . . ?
O3 C12 H12C 109.5 . . ?
H12A C12 H12C 109.5 . . ?
H12B C12 H12C 109.5 . . ?
C14 C13 C11 117.9(3) . . ?
C14 C13 H13A 121.1 . . ?
C11 C13 H13A 121.1 . . ?
C13 C14 C8 122.1(3) . . ?
C13 C14 C15 127.1(3) . . ?
C8 C14 C15 110.6(2) . . ?
C14 C15 C17 112.8(2) . . ?
C14 C15 C16 106.9(2) . . ?
C17 C15 C16 112.7(2) . . ?
C14 C15 C6 102.1(2) . . ?
C17 C15 C6 109.8(2) . . ?
C16 C15 C6 112.0(2) . . ?
C3 C16 C15 115.1(2) . . ?
C3 C16 H16A 108.5 . . ?
C15 C16 H16A 108.5 . . ?
C3 C16 H16B 108.5 . . ?
C15 C16 H16B 108.5 . . ?
H16A C16 H16B 107.5 . . ?
C18 C17 C15 111.2(2) . . ?
C18 C17 H17A 109.4 . . ?
C15 C17 H17A 109.4 . . ?
C18 C17 H17B 109.4 . . ?
C15 C17 H17B 109.4 . . ?
H17A C17 H17B 108.0 . . ?
N1 C18 C17 111.6(2) . . ?
N1 C18 H18A 109.3 . . ?
C17 C18 H18A 109.3 . . ?
N1 C18 H18B 109.3 . . ?
C17 C18 H18B 109.3 . . ?
H18A C18 H18B 108.0 . . ?
N1 C19 C20 112.2(2) . . ?
N1 C19 H19A 109.2 . . ?
C20 C19 H19A 109.2 . . ?
N1 C19 H19B 109.2 . . ?
C20 C19 H19B 109.2 . . ?
H19A C19 H19B 107.9 . . ?
C21 C20 C22 112.1(3) . . ?
C21 C20 C19 112.3(2) . . ?
C22 C20 C19 107.3(2) . . ?
C21 C20 H20A 108.3 . . ?
C22 C20 H20A 108.3 . . ?
C19 C20 H20A 108.3 . . ?
C20 C21 H21A 109.5 . . ?
C20 C21 H21B 109.5 . . ?
H21A C21 H21B 109.5 . . ?
C20 C21 H21C 109.5 . . ?
H21A C21 H21C 109.5 . . ?
H21B C21 H21C 109.5 . . ?
C20 C22 H22A 109.5 . . ?
C20 C22 H22B 109.5 . . ?
H22A C22 H22B 109.5 . . ?
C20 C22 H22C 109.5 . . ?
H22A C22 H22C 109.5 . . ?
H22B C22 H22C 109.5 . . ?
N1 C23 C6 126.7(3) . . ?
N1 C23 H23A 116.6 . . ?
C6 C23 H23A 116.6 . . ?
S1 C24 H24A 109.5 . . ?
S1 C24 H24B 109.5 . . ?
H24A C24 H24B 109.5 . . ?
S1 C24 H24C 109.5 . . ?
H24A C24 H24C 109.5 . . ?
H24B C24 H24C 109.5 . . ?
Cl3 C25 Cl2 112.2(2) . . ?
Cl3 C25 Cl1 110.57(17) . . ?
Cl2 C25 Cl1 109.09(18) . . ?
Cl3 C25 H25A 108.3 . . ?
Cl2 C25 H25A 108.3 . . ?
Cl1 C25 H25A 108.3 . . ?
C23 N1 C18 122.3(2) . . ?
C23 N1 C19 121.2(2) . . ?
C18 N1 C19 116.5(2) . . ?
C1 O1 C3 107.9(2) . . ?
C2 O2 C3 107.1(2) . . ?
C11 O3 C12 117.4(2) . . ?
O4 S1 O6 113.60(13) . . ?
O4 S1 O5 112.49(13) . . ?
O6 S1 O5 112.36(13) . . ?
O4 S1 C24 106.27(15) . . ?
O6 S1 C24 105.97(14) . . ?
O5 S1 C24 105.36(14) . . ?

loop_
_geom_bond_atom_site_label_1
_geom_bond_atom_site_label_2
_geom_bond_distance
_geom_bond_site_symmetry_2
_geom_bond_publ_flag
C1 O1 1.422(4) . ?
C1 C2 1.512(5) . ?
C1 H1A 0.9900 . ?
C1 H1B 0.9900 . ?
C2 O2 1.398(4) . ?
C2 H2A 0.9900 . ?
C2 H2B 0.9900 . ?
C3 O2 1.430(3) . ?
C3 O1 1.432(3) . ?
C3 C4 1.514(4) . ?
C3 C16 1.515(4) . ?
C4 C5 1.526(4) . ?
C4 H4A 0.9900 . ?
C4 H4B 0.9900 . ?
C5 C6 1.545(4) . ?
C5 H5A 0.9900 . ?
C5 H5B 0.9900 . ?
C6 C23 1.490(4) . ?
C6 C7 1.551(4) . ?
C6 C15 1.562(4) . ?
C7 C8 1.517(4) . ?
C7 H7A 0.9900 . ?
C7 H7B 0.9900 . ?
C8 C9 1.387(4) . ?
C8 C14 1.393(4) . ?
C9 C10 1.382(4) . ?
C9 H9A 0.9500 . ?
C10 C11 1.393(4) . ?
C10 H10A 0.9500 . ?
C11 O3 1.378(4) . ?
C11 C13 1.395(4) . ?
C12 O3 1.427(4) . ?
C12 H12A 0.9800 . ?
C12 H12B 0.9800 . ?
C12 H12C 0.9800 . ?
C13 C14 1.384(4) . ?
C13 H13A 0.9500 . ?
C14 C15 1.530(4) . ?
C15 C17 1.536(4) . ?
C15 C16 1.537(4) . ?
C16 H16A 0.9900 . ?
C16 H16B 0.9900 . ?
C17 C18 1.510(4) . ?
C17 H17A 0.9900 . ?
C17 H17B 0.9900 . ?
C18 N1 1.481(4) . ?
C18 H18A 0.9900 . ?
C18 H18B 0.9900 . ?
C19 N1 1.482(3) . ?
C19 C20 1.529(4) . ?
C19 H19A 0.9900 . ?
C19 H19B 0.9900 . ?
C20 C21 1.525(4) . ?
C20 C22 1.529(4) . ?
C20 H20A 1.0000 . ?
C21 H21A 0.9800 . ?
C21 H21B 0.9800 . ?
C21 H21C 0.9800 . ?
C22 H22A 0.9800 . ?
C22 H22B 0.9800 . ?
C22 H22C 0.9800 . ?
C23 N1 1.283(3) . ?
C23 H23A 0.9500 . ?
C24 S1 1.769(3) . ?
C24 H24A 0.9800 . ?
C24 H24B 0.9800 . ?
C24 H24C 0.9800 . ?
C25 Cl3 1.743(3) . ?
C25 Cl2 1.764(3) . ?
C25 Cl1 1.769(3) . ?
C25 H25A 1.0000 . ?
O4 S1 1.453(2) . ?
O5 S1 1.465(2) . ?
O6 S1 1.460(2) . ?

loop_
_cod_related_entry_id
_cod_related_entry_database
_cod_related_entry_code
1 ChemSpider 30658758
